data_2015228
loop_
_publ_author_name
'Boris Shivachev'
'Rosica Petrova'
'Marin Marinov'
'Neyko Stoyanov'
'Anife Ahmedova'
'Mariana Mitewa'

_publ_section_title
;
 Four cycloalkanespiro-4'-imidazolidine-2',5'-dithiones
;
_journal_coeditor_code BM1624
_journal_issue 4
_journal_name_full 'Acta Crystallographica Section C'
_journal_page_first o211
_journal_page_last o215
_journal_paper_doi 10.1107/S0108270106003489
_journal_volume 62
_journal_year 2006
_chemical_formula_iupac 'C8 H12 N2 S2'
_chemical_formula_moiety 'C8 H12 N2 S2'
_chemical_formula_sum 'C8 H12 N2 S2'
_chemical_formula_weight 200.32
_chemical_name_common
;
cyclohexanespiro-4'-imidazolidine-2',5'-dithione
;
_chemical_name_systematic
;
1,3-diazaspiro[4.5]decane-2,4-dithione
;
_space_group_IT_number 14
_symmetry_cell_setting monoclinic
_symmetry_space_group_name_Hall '-P 2yn'
_symmetry_space_group_name_H-M 'P 1 21/n 1'
_atom_sites_solution_hydrogens geom
_atom_sites_solution_primary direct
_atom_sites_solution_secondary difmap
_cell_angle_alpha 90.00
_cell_angle_beta 109.86(9)
_cell_angle_gamma 90.00
_cell_formula_units_Z 4
_cell_length_a 8.6896(10)
_cell_length_b 12.2674(15)
_cell_length_c 9.7864(10)
_cell_measurement_reflns_used 22
_cell_measurement_temperature 290(2)
_cell_measurement_theta_max 21.51
_cell_measurement_theta_min 20.51
_cell_volume 981.2(6)
_computing_cell_refinement 'CAD-4 Express'
_computing_data_collection 'CAD-4 Express (Enraf--Nonius, 1994)'
_computing_data_reduction 'XCAD4 (Harms & Wocadlo, 1995)'
_computing_molecular_graphics
;
Ortep-3 for Windows (Farrugia, 1997) and
Mercury 1.4 (Bruno <i>et al.</i>,  2002)
;
_computing_publication_material 'WinGX (Farrugia, 1999)'
_computing_structure_refinement 'SHELXL97 (Sheldrick, 1997)'
_computing_structure_solution 'SHELXS97 (Sheldrick, 1997)'
_diffrn_ambient_temperature 290(2)
_diffrn_measured_fraction_theta_full 1.000
_diffrn_measured_fraction_theta_max 1.000
_diffrn_measurement_device_type 'Enraf--Nonius CAD-4'
_diffrn_measurement_method 'non-profiled omega/2theta scans'
_diffrn_radiation_monochromator graphite
_diffrn_radiation_source 'fine-focus sealed tube'
_diffrn_radiation_type MoK\a
_diffrn_radiation_wavelength 0.71073
_diffrn_reflns_av_R_equivalents 0.0234
_diffrn_reflns_av_sigmaI/netI 0.0226
_diffrn_reflns_limit_h_max 11
_diffrn_reflns_limit_h_min 0
_diffrn_reflns_limit_k_max 16
_diffrn_reflns_limit_k_min -16
_diffrn_reflns_limit_l_max 12
_diffrn_reflns_limit_l_min -12
_diffrn_reflns_number 4892
_diffrn_reflns_theta_full 27.96
_diffrn_reflns_theta_max 27.96
_diffrn_reflns_theta_min 2.71
_diffrn_standards_decay_% 1
_diffrn_standards_interval_time 120
_diffrn_standards_number 3
_exptl_absorpt_coefficient_mu 0.490
_exptl_absorpt_correction_type none
_exptl_crystal_colour yellow
_exptl_crystal_density_diffrn 1.356
_exptl_crystal_density_method 'not measured'
_exptl_crystal_description cube
_exptl_crystal_F_000 424
_exptl_crystal_size_max 0.45
_exptl_crystal_size_mid 0.45
_exptl_crystal_size_min 0.45
_refine_diff_density_max 0.414
_refine_diff_density_min -0.449
_refine_ls_extinction_coef 0.097(6)
_refine_ls_extinction_expression Fc^*^=kFc[1+0.001xFc^2^\l^3^/sin(2\q)]^-1/4^
_refine_ls_extinction_method SHELXL97
_refine_ls_goodness_of_fit_ref 0.990
_refine_ls_hydrogen_treatment constr
_refine_ls_matrix_type full
_refine_ls_number_parameters 110
_refine_ls_number_reflns 2356
_refine_ls_number_restraints 0
_refine_ls_restrained_S_all 0.990
_refine_ls_R_factor_all 0.0428
_refine_ls_R_factor_gt 0.0364
_refine_ls_shift/su_max 0.000
_refine_ls_shift/su_mean 0.000
_refine_ls_structure_factor_coef Fsqd
_refine_ls_weighting_details 'calc w=1/[\s^2^(Fo^2^)+(0.0600P)^2^+0.2697P] where P=(Fo^2^+2Fc^2^)/3'
_refine_ls_weighting_scheme calc
_refine_ls_wR_factor_gt 0.0971
_refine_ls_wR_factor_ref 0.1015
_reflns_number_gt 2036
_reflns_number_total 2356
_reflns_threshold_expression I>2\s(I)
_cod_data_source_file bm1624.cif
_cod_data_source_block II
_cod_original_sg_symbol_H-M 'P 21/n'
_cod_database_code 2015228

loop_
_symmetry_equiv_pos_as_xyz
'x, y, z'
'-x+1/2, y+1/2, -z+1/2'
'-x, -y, -z'
'x-1/2, -y-1/2, z-1/2'

loop_
_atom_site_type_symbol
_atom_site_label
_atom_site_fract_x
_atom_site_fract_y
_atom_site_fract_z
_atom_site_U_iso_or_equiv
_atom_site_adp_type
_atom_site_calc_flag
_atom_site_refinement_flags
_atom_site_occupancy
S S1 0.21807(5) 0.51835(4) -0.08084(4) 0.04149(16) Uani d . 1
S S2 0.61596(6) 0.28711(5) 0.36038(5) 0.0625(2) Uani d . 1
N N1 0.19152(15) 0.41895(10) 0.15650(13) 0.0347(3) Uani d . 1
H H1 0.0904 0.4361 0.1377 0.042 Uiso calc R 1
N N3 0.43244(16) 0.40577(11) 0.13720(14) 0.0395(3) Uani d . 1
H H3 0.5100 0.4151 0.1024 0.047 Uiso calc R 1
C C2 0.27670(17) 0.44725(12) 0.07349(15) 0.0328(3) Uani d . 1
C C4 0.45042(19) 0.34889(13) 0.26005(16) 0.0380(3) Uani d . 1
C C5 0.28705(17) 0.35503(12) 0.28466(15) 0.0332(3) Uani d . 1
C C6 0.2121(2) 0.24228(14) 0.28581(19) 0.0449(4) Uani d . 1
H H6A 0.1900 0.2082 0.1916 0.054 Uiso calc R 1
H H6B 0.2902 0.1969 0.3578 0.054 Uiso calc R 1
C C7 0.0540(2) 0.24876(17) 0.3202(2) 0.0547(5) Uani d . 1
H H7A -0.0287 0.2859 0.2416 0.066 Uiso calc R 1
H H7B 0.0150 0.1756 0.3272 0.066 Uiso calc R 1
C C8 0.0784(2) 0.3090(2) 0.4615(2) 0.0584(5) Uani d . 1
H H8A -0.0256 0.3151 0.4772 0.070 Uiso calc R 1
H H8B 0.1525 0.2679 0.5417 0.070 Uiso calc R 1
C C9 0.1480(2) 0.42187(18) 0.4581(2) 0.0523(5) Uani d . 1
H H9A 0.1678 0.4571 0.5513 0.063 Uiso calc R 1
H H9B 0.0688 0.4653 0.3844 0.063 Uiso calc R 1
C C10 0.30657(19) 0.41673(15) 0.42555(17) 0.0409(4) Uani d . 1
H H10A 0.3895 0.3810 0.5055 0.049 Uiso calc R 1
H H10B 0.3438 0.4903 0.4179 0.049 Uiso calc R 1

loop_
_atom_site_aniso_label
_atom_site_aniso_U_11
_atom_site_aniso_U_22
_atom_site_aniso_U_33
_atom_site_aniso_U_12
_atom_site_aniso_U_13
_atom_site_aniso_U_23
S1 0.0345(2) 0.0507(3) 0.0390(2) 0.00483(16) 0.01217(16) 0.01622(16)
S2 0.0474(3) 0.0923(4) 0.0497(3) 0.0355(3) 0.0190(2) 0.0276(2)
N3 0.0326(6) 0.0501(8) 0.0390(7) 0.0109(5) 0.0165(5) 0.0119(6)
N1 0.0282(6) 0.0420(7) 0.0336(6) 0.0046(5) 0.0102(5) 0.0088(5)
C4 0.0362(7) 0.0443(8) 0.0348(7) 0.0108(6) 0.0136(6) 0.0051(6)
C2 0.0310(7) 0.0330(7) 0.0336(7) 0.0021(5) 0.0100(6) 0.0021(5)
C5 0.0306(7) 0.0387(7) 0.0296(7) 0.0052(6) 0.0091(5) 0.0057(6)
C6 0.0555(10) 0.0377(8) 0.0387(8) -0.0021(7) 0.0126(7) 0.0059(7)
C7 0.0456(9) 0.0591(11) 0.0522(10) -0.0124(9) 0.0072(8) 0.0173(9)
C8 0.0408(9) 0.0881(15) 0.0512(10) 0.0036(9) 0.0221(8) 0.0191(10)
C9 0.0422(9) 0.0746(13) 0.0439(9) 0.0107(9) 0.0196(7) -0.0023(9)
C10 0.0347(7) 0.0525(9) 0.0348(7) 0.0024(7) 0.0110(6) -0.0041(7)

loop_
_atom_type_symbol
_atom_type_description
_atom_type_scat_dispersion_real
_atom_type_scat_dispersion_imag
_atom_type_scat_source
C C 0.0033 0.0016 'International Tables Vol C Tables 4.2.6.8 and 6.1.1.4'
H H 0.0000 0.0000 'International Tables Vol C Tables 4.2.6.8 and 6.1.1.4'
N N 0.0061 0.0033 'International Tables Vol C Tables 4.2.6.8 and 6.1.1.4'
S S 0.1246 0.1234 'International Tables Vol C Tables 4.2.6.8 and 6.1.1.4'

loop_
_geom_angle_atom_site_label_1
_geom_angle_atom_site_label_2
_geom_angle_atom_site_label_3
_geom_angle
C4 N3 C2 113.03(14)
C4 N3 H3 123.5
C2 N3 H3 123.5
C2 N1 C5 113.14(12)
C2 N1 H1 123.4
C5 N1 H1 123.4
N3 C4 C5 106.45(14)
N3 C4 S2 126.03(13)
C5 C4 S2 127.52(12)
N1 C2 N3 107.11(13)
N1 C2 S1 129.31(12)
N3 C2 S1 123.58(13)
N1 C5 C4 100.25(12)
N1 C5 C6 111.68(13)
C4 C5 C6 112.26(13)
N1 C5 C10 111.20(13)
C4 C5 C10 110.09(14)
C6 C5 C10 110.95(13)
C7 C6 C5 111.85(15)
C7 C6 H6A 109.2
C5 C6 H6A 109.2
C7 C6 H6B 109.2
C5 C6 H6B 109.2
H6A C6 H6B 107.9
C8 C7 C6 111.67(17)
C8 C7 H7A 109.3
C6 C7 H7A 109.3
C8 C7 H7B 109.3
C6 C7 H7B 109.3
H7A C7 H7B 107.9
C9 C8 C7 110.98(15)
C9 C8 H8A 109.4
C7 C8 H8A 109.4
C9 C8 H8B 109.4
C7 C8 H8B 109.4
H8A C8 H8B 108.0
C8 C9 C10 111.35(16)
C8 C9 H9A 109.4
C10 C9 H9A 109.4
C8 C9 H9B 109.4
C10 C9 H9B 109.4
H9A C9 H9B 108.0
C9 C10 C5 112.27(15)
C9 C10 H10A 109.2
C5 C10 H10A 109.2
C9 C10 H10B 109.2
C5 C10 H10B 109.2
H10A C10 H10B 107.9

loop_
_geom_bond_atom_site_label_1
_geom_bond_atom_site_label_2
_geom_bond_distance
_geom_bond_publ_flag
S1 C2 1.6669(16) yes
S2 C4 1.627(2) yes
N3 C4 1.3524(19) yes
N3 C2 1.380(2) yes
N3 H3 0.8600 ?
N1 C2 1.318(2) yes
N1 C5 1.473(2) yes
N1 H1 0.8600 ?
C4 C5 1.520(2) yes
C5 C6 1.530(2) ?
C5 C10 1.531(2) ?
C6 C7 1.524(3) ?
C6 H6A 0.9700 ?
C6 H6B 0.9700 ?
C7 C8 1.518(3) ?
C7 H7A 0.9700 ?
C7 H7B 0.9700 ?
C8 C9 1.515(3) ?
C8 H8A 0.9700 ?
C8 H8B 0.9700 ?
C9 C10 1.518(2) ?
C9 H9A 0.9700 ?
C9 H9B 0.9700 ?
C10 H10A 0.9700 ?
C10 H10B 0.9700 ?

loop_
_geom_hbond_atom_site_label_D
_geom_hbond_atom_site_label_H
_geom_hbond_atom_site_label_A
_geom_hbond_site_symmetry_A
_geom_hbond_distance_DH
_geom_hbond_distance_HA
_geom_hbond_distance_DA
_geom_hbond_angle_DHA
_geom_hbond_publ_flag
N1 H1 S1 3_565 0.86 2.61 3.4665(17) 178 yes
N3 H3 S1 3_665 0.86 2.58 3.3959(16) 160 yes

loop_
_geom_torsion_atom_site_label_1
_geom_torsion_atom_site_label_2
_geom_torsion_atom_site_label_3
_geom_torsion_atom_site_label_4
_geom_torsion
C5 C6 C7 C8 -54.66(19)
C6 C7 C8 C9 56.0(2)
C7 C8 C9 C10 -56.0(2)

loop_
_cod_related_entry_id
_cod_related_entry_database
_cod_related_entry_code
1 ChemSpider 8324580
